data_8105556
loop_
_publ_author_name
'Li, Hong-Mei'
'Wang, Hao-Feng'
'Sun, Bei-Jing'
'Lou, Xin-Hua'

_publ_section_title
;
 Crystal structure of 5-bromo-2-(naphthalen-6-yl)pyridine, C15H10BrN
;
_journal_issue 1
_journal_name_full 'Zeitschrift f\"ur Kristallographie - New Crystal Structures'
_journal_page_first 103
_journal_page_last 104
_journal_paper_doi 10.1515/ncrs-2018-0211
_journal_volume 234
_journal_year 2018
_chemical_formula_moiety 'C15 H10 Br N'
_chemical_formula_sum 'C15 H10 Br N'
_chemical_formula_weight 284.15
_space_group_crystal_system monoclinic
_space_group_IT_number 14
_space_group_name_Hall '-P 2ybc'
_space_group_name_H-M_alt 'P 1 21/c 1'
_atom_sites_solution_hydrogens geom
_atom_sites_solution_primary direct
_cell_angle_alpha 90
_cell_angle_beta 113.521(8)
_cell_angle_gamma 90
_cell_formula_units_Z 4
_cell_length_a 14.6929(9)
_cell_length_b 5.9337(4)
_cell_length_c 14.6256(11)
_cell_measurement_reflns_used 1491
_cell_measurement_temperature 293(2)
_cell_measurement_theta_max 70.9210
_cell_measurement_theta_min 6.0950
_cell_volume 1169.16(16)
_computing_cell_refinement
;
CrysAlisPro, Agilent Technologies,
Version 1.171.37.35 (release 13-08-2014 CrysAlis171 .NET)
(compiled Aug 13 2014,18:06:01)
;
_computing_data_collection
;
CrysAlisPro, Agilent Technologies,
Version 1.171.37.35 (release 13-08-2014 CrysAlis171 .NET)
(compiled Aug 13 2014,18:06:01)
;
_computing_data_reduction
;
CrysAlisPro, Agilent Technologies,
Version 1.171.37.35 (release 13-08-2014 CrysAlis171 .NET)
(compiled Aug 13 2014,18:06:01)
;
_computing_molecular_graphics 'Olex2 (Dolomanov et al., 2009)'
_computing_publication_material 'Olex2 (Dolomanov et al., 2009)'
_computing_structure_refinement 'ShelXL (Sheldrick, 2015)'
_computing_structure_solution 'ShelXS (Sheldrick, 2008)'
_diffrn_ambient_temperature 293(2)
_diffrn_detector 'CCD plate'
_diffrn_detector_area_resol_mean 16.2312
_diffrn_detector_type Eos
_diffrn_measured_fraction_theta_full 0.999
_diffrn_measured_fraction_theta_max 0.999
_diffrn_measurement_details
;
#__ type_ start__ end____ width___ exp.time_
  1 omega -102.00  -15.00   1.0000    1.0000
omega____ theta____ kappa____ phi______ frames
    -      -33.5000  -57.0000  -30.0000 87

#__ type_ start__ end____ width___ exp.time_
  2 omega -102.00  -15.00   1.0000    1.0000
omega____ theta____ kappa____ phi______ frames
    -      -33.5000  -57.0000   60.0000 87

#__ type_ start__ end____ width___ exp.time_
  3 omega   14.00  108.00   1.0000    1.0000
omega____ theta____ kappa____ phi______ frames
    -       36.8576   37.0000 -180.0000 94

#__ type_ start__ end____ width___ exp.time_
  4 omega   23.00   58.00   1.0000    1.0000
omega____ theta____ kappa____ phi______ frames
    -       36.8576  -37.0000  120.0000 35

#__ type_ start__ end____ width___ exp.time_
  5 omega   36.00   94.00   1.0000    1.0000
omega____ theta____ kappa____ phi______ frames
    -       36.8576   77.0000   30.0000 58

#__ type_ start__ end____ width___ exp.time_
  6 omega    0.00   25.00   1.0000    1.0000
omega____ theta____ kappa____ phi______ frames
    -       36.8576  -99.0000 -180.0000 25

#__ type_ start__ end____ width___ exp.time_
  7 omega   67.00  111.00   1.0000    1.0000
omega____ theta____ kappa____ phi______ frames
    -       36.8576 -156.0000  142.0000 44

#__ type_ start__ end____ width___ exp.time_
  8 omega   -2.00   24.00   1.0000    1.0000
omega____ theta____ kappa____ phi______ frames
    -       36.8576  -99.0000  150.0000 26

#__ type_ start__ end____ width___ exp.time_
  9 omega   42.00   69.00   1.0000    1.0000
omega____ theta____ kappa____ phi______ frames
    -       36.8576  -99.0000 -180.0000 27

#__ type_ start__ end____ width___ exp.time_
 10 omega   63.00   96.00   1.0000    1.0000
omega____ theta____ kappa____ phi______ frames
    -       36.8576   77.0000   60.0000 33

#__ type_ start__ end____ width___ exp.time_
 11 omega   20.00   59.00   1.0000    1.0000
omega____ theta____ kappa____ phi______ frames
    -       36.8576   77.0000   60.0000 39

#__ type_ start__ end____ width___ exp.time_
 12 omega  125.00  178.00   1.0000    1.5000
omega____ theta____ kappa____ phi______ frames
    -      108.0000   45.0000 -180.0000 53

#__ type_ start__ end____ width___ exp.time_
 13 omega  111.00  177.00   1.0000    1.5000
omega____ theta____ kappa____ phi______ frames
    -      108.0000   45.0000 -120.0000 66

#__ type_ start__ end____ width___ exp.time_
 14 omega   90.00  117.00   1.0000    1.5000
omega____ theta____ kappa____ phi______ frames
    -      108.0000   45.0000 -180.0000 27

#__ type_ start__ end____ width___ exp.time_
 15 omega   40.00   91.00   1.0000    1.5000
omega____ theta____ kappa____ phi______ frames
    -      108.0000  -30.0000   60.0000 51

#__ type_ start__ end____ width___ exp.time_
 16 omega   42.00   92.00   1.0000    1.5000
omega____ theta____ kappa____ phi______ frames
    -      108.0000  -45.0000 -150.0000 50

#__ type_ start__ end____ width___ exp.time_
 17 omega   68.00  115.00   1.0000    1.5000
omega____ theta____ kappa____ phi______ frames
    -      108.0000  -61.0000 -150.0000 47

#__ type_ start__ end____ width___ exp.time_
 18 omega   68.00  110.00   1.0000    1.5000
omega____ theta____ kappa____ phi______ frames
    -      108.0000 -111.0000    0.0000 42

#__ type_ start__ end____ width___ exp.time_
 19 omega   37.00   65.00   1.0000    1.5000
omega____ theta____ kappa____ phi______ frames
    -      108.0000 -111.0000    0.0000 28

#__ type_ start__ end____ width___ exp.time_
 20 omega   47.00  122.00   1.0000    1.5000
omega____ theta____ kappa____ phi______ frames
    -      108.0000  -61.0000  -60.0000 75

#__ type_ start__ end____ width___ exp.time_
 21 omega   45.00   82.00   1.0000    1.5000
omega____ theta____ kappa____ phi______ frames
    -      108.0000  -30.0000  120.0000 37
;
_diffrn_measurement_device 'four-circle diffractometer'
_diffrn_measurement_device_type 'Xcalibur, Eos, Gemini'
_diffrn_measurement_method '\w scans'
_diffrn_orient_matrix_UB_11 -0.1072506000
_diffrn_orient_matrix_UB_12 0.0239478000
_diffrn_orient_matrix_UB_13 -0.0078101000
_diffrn_orient_matrix_UB_21 0.0369185000
_diffrn_orient_matrix_UB_22 -0.0319105000
_diffrn_orient_matrix_UB_23 0.1136538000
_diffrn_orient_matrix_UB_31 0.0146814000
_diffrn_orient_matrix_UB_32 0.2565570000
_diffrn_orient_matrix_UB_33 0.0148433000
_diffrn_radiation_monochromator graphite
_diffrn_radiation_probe x-ray
_diffrn_radiation_type CuK\a
_diffrn_radiation_wavelength 1.54184
_diffrn_reflns_av_R_equivalents 0.0258
_diffrn_reflns_av_unetI/netI 0.0340
_diffrn_reflns_Laue_measured_fraction_full 0.999
_diffrn_reflns_Laue_measured_fraction_max 0.999
_diffrn_reflns_limit_h_max 17
_diffrn_reflns_limit_h_min -17
_diffrn_reflns_limit_k_max 7
_diffrn_reflns_limit_k_min -4
_diffrn_reflns_limit_l_max 17
_diffrn_reflns_limit_l_min -16
_diffrn_reflns_number 4263
_diffrn_reflns_point_group_measured_fraction_full 0.999
_diffrn_reflns_point_group_measured_fraction_max 0.999
_diffrn_reflns_theta_full 67.079
_diffrn_reflns_theta_max 67.079
_diffrn_reflns_theta_min 6.086
_diffrn_source 'Enhance (Cu) X-ray Source'
_exptl_absorpt_coefficient_mu 4.560
_exptl_absorpt_correction_T_max 1.00000
_exptl_absorpt_correction_T_min 0.65783
_exptl_absorpt_correction_type multi-scan
_exptl_absorpt_process_details
;
CrysAlisPro, Agilent Technologies,
Version 1.171.37.35 (release 13-08-2014 CrysAlis171 .NET)
(compiled Aug 13 2014,18:06:01)
Empirical absorption correction using spherical harmonics,
 implemented in SCALE3 ABSPACK scaling algorithm.
;
_exptl_crystal_colour colourless
_exptl_crystal_colour_primary colourless
_exptl_crystal_density_diffrn 1.614
_exptl_crystal_description prism
_exptl_crystal_F_000 568
_exptl_crystal_size_max 0.2
_exptl_crystal_size_mid 0.18
_exptl_crystal_size_min 0.15
_refine_diff_density_max 0.577
_refine_diff_density_min -0.462
_refine_diff_density_rms 0.062
_refine_ls_extinction_coef .
_refine_ls_extinction_method none
_refine_ls_goodness_of_fit_ref 1.055
_refine_ls_hydrogen_treatment constr
_refine_ls_matrix_type full
_refine_ls_number_parameters 154
_refine_ls_number_reflns 2078
_refine_ls_number_restraints 0
_refine_ls_restrained_S_all 1.055
_refine_ls_R_factor_all 0.0522
_refine_ls_R_factor_gt 0.0396
_refine_ls_shift/su_max 0.000
_refine_ls_shift/su_mean 0.000
_refine_ls_structure_factor_coef Fsqd
_refine_ls_weighting_details 'w=1/[\s^2^(Fo^2^)+(0.0498P)^2^+0.6081P] where P=(Fo^2^+2Fc^2^)/3'
_refine_ls_weighting_scheme calc
_refine_ls_wR_factor_gt 0.1009
_refine_ls_wR_factor_ref 0.1103
_reflns_Friedel_coverage 0.000
_reflns_Friedel_fraction_full .
_reflns_Friedel_fraction_max .
_reflns_number_gt 1651
_reflns_number_total 2078
_reflns_threshold_expression 'I > 2\s(I)'
_cod_data_source_file suppl_ncrs-2018-0211_suppl.cif
_cod_data_source_block 2
_cod_database_code 8105556
_chemical_oxdiff_formula C38H41N2O2Br1
_shelx_space_group_comment
;
The symmetry employed for this shelxl refinement is uniquely defined
by the following loop, which should always be used as a source of
symmetry information in preference to the above space-group names.
They are only intended as comments.
;
_shelx_estimated_absorpt_t_max 0.548
_shelx_estimated_absorpt_t_min 0.462
_reflns_odcompleteness_completeness 99.87
_reflns_odcompleteness_iscentric 1
_reflns_odcompleteness_theta 66.97
_olex2_refinement_description
;
1. Fixed Uiso
 At 1.2 times of:
  All C(H) groups
2.a Aromatic/amide H refined with riding coordinates:
 C1(H1), C2(H2), C3(H3), C4(H4), C7(H7), C8(H8), C10(H10), C12(H12), C13(H13),
 C15(H15)
;

loop_
_space_group_symop_operation_xyz
'x, y, z'
'-x, y+1/2, -z+1/2'
'-x, -y, -z'
'x, -y-1/2, z-1/2'

loop_
_atom_site_label
_atom_site_type_symbol
_atom_site_fract_x
_atom_site_fract_y
_atom_site_fract_z
_atom_site_U_iso_or_equiv
_atom_site_adp_type
_atom_site_occupancy
_atom_site_site_symmetry_order
_atom_site_calc_flag
_atom_site_refinement_flags_posn
_atom_site_refinement_flags_adp
_atom_site_refinement_flags_occupancy
_atom_site_disorder_assembly
_atom_site_disorder_group
Br1 Br 0.55224(3) 0.57982(9) 0.68324(3) 0.0684(2) Uani 1 1 d . . . . .
C1 C 1.3067(2) 0.2805(6) 1.0306(2) 0.0460(8) Uani 1 1 d . . . . .
H1 H 1.3278 0.1460 1.0653 0.055 Uiso 1 1 calc R . . . .
C2 C 1.3753(2) 0.4336(7) 1.0287(3) 0.0498(9) Uani 1 1 d . . . . .
H2 H 1.4427 0.4024 1.0617 0.060 Uiso 1 1 calc R . . . .
C3 C 1.3449(3) 0.6360(6) 0.9776(3) 0.0497(9) Uani 1 1 d . . . . .
H3 H 1.3923 0.7385 0.9764 0.060 Uiso 1 1 calc R . . . .
C4 C 1.2463(2) 0.6867(6) 0.9288(3) 0.0439(8) Uani 1 1 d . . . . .
H4 H 1.2274 0.8235 0.8955 0.053 Uiso 1 1 calc R . . . .
C5 C 1.1730(2) 0.5323(5) 0.9289(2) 0.0369(7) Uani 1 1 d . . . . .
C6 C 1.2036(2) 0.3242(6) 0.9803(2) 0.0373(7) Uani 1 1 d . . . . .
C7 C 1.1299(2) 0.1704(6) 0.9792(2) 0.0414(8) Uani 1 1 d . . . . .
H7 H 1.1486 0.0340 1.0129 0.050 Uiso 1 1 calc R . . . .
C8 C 1.0318(2) 0.2190(5) 0.9296(2) 0.0391(7) Uani 1 1 d . . . . .
H8 H 0.9849 0.1136 0.9294 0.047 Uiso 1 1 calc R . . . .
C9 C 0.9991(2) 0.4255(5) 0.8784(2) 0.0333(7) Uani 1 1 d . . . . .
C10 C 1.0703(2) 0.5777(5) 0.8789(2) 0.0364(7) Uani 1 1 d . . . . .
H10 H 1.0502 0.7140 0.8456 0.044 Uiso 1 1 calc R . . . .
C11 C 0.8910(2) 0.4740(5) 0.8288(2) 0.0350(7) Uani 1 1 d . . . . .
C12 C 0.8538(2) 0.6739(6) 0.7784(3) 0.0436(8) Uani 1 1 d . . . . .
H12 H 0.8971 0.7836 0.7741 0.052 Uiso 1 1 calc R . . . .
C13 C 0.7527(2) 0.7101(6) 0.7346(3) 0.0451(8) Uani 1 1 d . . . . .
H13 H 0.7267 0.8430 0.7005 0.054 Uiso 1 1 calc R . . . .
C14 C 0.6917(2) 0.5428(6) 0.7432(2) 0.0435(8) Uani 1 1 d . . . . .
C15 C 0.7324(2) 0.3472(6) 0.7938(3) 0.0476(9) Uani 1 1 d . . . . .
H15 H 0.6900 0.2357 0.7986 0.057 Uiso 1 1 calc R . . . .
N1 N 0.8298(2) 0.3115(5) 0.8360(2) 0.0440(7) Uani 1 1 d . . . . .

loop_
_atom_site_aniso_label
_atom_site_aniso_U_11
_atom_site_aniso_U_22
_atom_site_aniso_U_33
_atom_site_aniso_U_23
_atom_site_aniso_U_13
_atom_site_aniso_U_12
Br1 0.0357(3) 0.0879(4) 0.0736(3) 0.0078(3) 0.0134(2) 0.0088(2)
C1 0.0423(18) 0.048(2) 0.0429(18) 0.0016(16) 0.0121(15) 0.0081(16)
C2 0.0311(17) 0.062(2) 0.051(2) -0.0037(18) 0.0108(15) 0.0022(16)
C3 0.0372(18) 0.053(2) 0.058(2) -0.0035(18) 0.0171(17) -0.0105(16)
C4 0.0459(19) 0.0397(19) 0.0473(19) -0.0008(15) 0.0198(16) -0.0037(15)
C5 0.0372(17) 0.0368(18) 0.0355(16) -0.0039(13) 0.0134(13) -0.0006(14)
C6 0.0388(17) 0.0375(17) 0.0349(16) -0.0008(14) 0.0139(14) 0.0045(14)
C7 0.0459(19) 0.0344(17) 0.0442(18) 0.0066(14) 0.0184(15) 0.0047(14)
C8 0.0415(18) 0.0336(17) 0.0437(18) 0.0035(14) 0.0184(15) -0.0006(14)
C9 0.0340(16) 0.0338(16) 0.0313(15) -0.0002(13) 0.0122(13) 0.0021(13)
C10 0.0384(17) 0.0308(17) 0.0389(16) 0.0032(14) 0.0144(14) 0.0020(13)
C11 0.0363(16) 0.0358(17) 0.0343(16) -0.0017(13) 0.0157(13) -0.0005(13)
C12 0.0410(18) 0.0396(19) 0.0476(19) 0.0070(15) 0.0151(15) 0.0003(15)
C13 0.0452(19) 0.0398(19) 0.0465(19) 0.0073(16) 0.0143(16) 0.0066(16)
C14 0.0314(16) 0.059(2) 0.0390(17) 0.0007(16) 0.0125(14) 0.0046(15)
C15 0.0380(18) 0.048(2) 0.058(2) 0.0064(17) 0.0197(16) -0.0014(15)
N1 0.0386(15) 0.0393(16) 0.0529(17) 0.0095(13) 0.0171(13) 0.0013(13)

loop_
_atom_type_symbol
_atom_type_description
_atom_type_scat_dispersion_real
_atom_type_scat_dispersion_imag
_atom_type_scat_source
C C 0.0181 0.0091 'International Tables Vol C Tables 4.2.6.8 and 6.1.1.4'
H H 0.0000 0.0000 'International Tables Vol C Tables 4.2.6.8 and 6.1.1.4'
Br Br -0.6763 1.2805 'International Tables Vol C Tables 4.2.6.8 and 6.1.1.4'
N N 0.0311 0.0180 'International Tables Vol C Tables 4.2.6.8 and 6.1.1.4'

loop_
_geom_angle_atom_site_label_1
_geom_angle_atom_site_label_2
_geom_angle_atom_site_label_3
_geom_angle
_geom_angle_site_symmetry_1
_geom_angle_site_symmetry_3
C2 C1 H1 119.6 . .
C2 C1 C6 120.8(3) . .
C6 C1 H1 119.6 . .
C1 C2 H2 119.9 . .
C1 C2 C3 120.3(3) . .
C3 C2 H2 119.9 . .
C2 C3 H3 119.5 . .
C4 C3 C2 121.1(3) . .
C4 C3 H3 119.5 . .
C3 C4 H4 119.8 . .
C3 C4 C5 120.4(3) . .
C5 C4 H4 119.8 . .
C4 C5 C6 118.9(3) . .
C4 C5 C10 122.1(3) . .
C10 C5 C6 119.0(3) . .
C1 C6 C5 118.7(3) . .
C7 C6 C1 122.9(3) . .
C7 C6 C5 118.4(3) . .
C6 C7 H7 119.6 . .
C8 C7 C6 120.9(3) . .
C8 C7 H7 119.6 . .
C7 C8 H8 119.0 . .
C7 C8 C9 121.9(3) . .
C9 C8 H8 119.0 . .
C8 C9 C11 119.7(3) . .
C10 C9 C8 117.8(3) . .
C10 C9 C11 122.4(3) . .
C5 C10 H10 119.1 . .
C9 C10 C5 121.9(3) . .
C9 C10 H10 119.1 . .
C12 C11 C9 122.8(3) . .
N1 C11 C9 116.0(3) . .
N1 C11 C12 121.2(3) . .
C11 C12 H12 119.9 . .
C13 C12 C11 120.1(3) . .
C13 C12 H12 119.9 . .
C12 C13 H13 121.1 . .
C14 C13 C12 117.7(3) . .
C14 C13 H13 121.1 . .
C13 C14 Br1 119.9(3) . .
C13 C14 C15 119.8(3) . .
C15 C14 Br1 120.3(3) . .
C14 C15 H15 118.7 . .
N1 C15 C14 122.7(3) . .
N1 C15 H15 118.7 . .
C15 N1 C11 118.4(3) . .

loop_
_geom_bond_atom_site_label_1
_geom_bond_atom_site_label_2
_geom_bond_distance
_geom_bond_site_symmetry_2
Br1 C14 1.893(3) .
C1 H1 0.9300 .
C1 C2 1.365(5) .
C1 C6 1.420(4) .
C2 H2 0.9300 .
C2 C3 1.391(5) .
C3 H3 0.9300 .
C3 C4 1.369(5) .
C4 H4 0.9300 .
C4 C5 1.414(5) .
C5 C6 1.422(4) .
C5 C10 1.415(4) .
C6 C7 1.412(5) .
C7 H7 0.9300 .
C7 C8 1.361(4) .
C8 H8 0.9300 .
C8 C9 1.416(4) .
C9 C10 1.380(4) .
C9 C11 1.488(4) .
C10 H10 0.9300 .
C11 C12 1.389(5) .
C11 N1 1.351(4) .
C12 H12 0.9300 .
C12 C13 1.378(5) .
C13 H13 0.9300 .
C13 C14 1.377(5) .
C14 C15 1.378(5) .
C15 H15 0.9300 .
C15 N1 1.330(4) .
